data_4078113
loop_
_publ_author_name
'Lynch, Thomas J.'
'Carroll, James M.'
'Helvenston, Merritt C.'
'Tisch, Theodore L.'
'Rheingold, Arnold L.'
'Staley, Donna L.'
'Mahmoudkhani, Amir'

_publ_section_title
;
 Trindenyl Trimolybdenum and Tritungsten Complexes: Crystal Structure of
 (trindenyl)[(OC)3W--W(CO)3]W(CO)3Bn
;
_journal_issue 8
_journal_name_full Organometallics
_journal_page_first 3300
_journal_paper_doi 10.1021/om3001263
_journal_volume 31
_journal_year 2012
_chemical_formula_sum 'C31 H16 O9 W3'
_chemical_formula_weight 1083.99
_chemical_name_systematic
; 
 ? 
;
_space_group_IT_number 33
_symmetry_space_group_name_Hall 'P -2ac -2n'
_symmetry_space_group_name_H-M 'P n 21 a'
_atom_sites_solution_hydrogens geom
_atom_sites_solution_primary direct
_atom_sites_solution_secondary difmap
_audit_creation_method SHELXL-97
_cell_angle_alpha 90.00
_cell_angle_beta 90.00
_cell_angle_gamma 90.00
_cell_formula_units_Z 4
_cell_length_a 29.188(8)
_cell_length_b 10.387(3)
_cell_length_c 9.599(3)
_cell_measurement_reflns_used 25
_cell_measurement_temperature 296(2)
_cell_measurement_theta_max 25
_cell_measurement_theta_min 20
_cell_volume 2910.2(15)
_computing_structure_refinement 'SHELXL-97 (Sheldrick, 1997)'
_computing_structure_solution 'SHELXS-97 (Sheldrick, 1990)'
_diffrn_ambient_temperature 296(2)
_diffrn_measured_fraction_theta_full 0.846
_diffrn_measured_fraction_theta_max 0.846
_diffrn_radiation_monochromator graphite
_diffrn_radiation_source 'fine-focus sealed tube'
_diffrn_radiation_type MoK\a
_diffrn_radiation_wavelength 0.71073
_diffrn_reflns_av_R_equivalents 0.0000
_diffrn_reflns_av_sigmaI/netI 0.0954
_diffrn_reflns_limit_h_max 33
_diffrn_reflns_limit_h_min 0
_diffrn_reflns_limit_k_max 11
_diffrn_reflns_limit_k_min 0
_diffrn_reflns_limit_l_max 10
_diffrn_reflns_limit_l_min 0
_diffrn_reflns_number 2045
_diffrn_reflns_theta_full 24.00
_diffrn_reflns_theta_max 24.00
_diffrn_reflns_theta_min 2.23
_exptl_absorpt_coefficient_mu 11.884
_exptl_crystal_colour red
_exptl_crystal_density_diffrn 2.474
_exptl_crystal_density_method 'not measured'
_exptl_crystal_F_000 1984
_exptl_crystal_size_max 0.25
_exptl_crystal_size_mid 0.20
_exptl_crystal_size_min 0.15
_refine_diff_density_max 1.297
_refine_diff_density_min -1.248
_refine_diff_density_rms 0.251
_refine_ls_abs_structure_details 'Flack H D (1983), Acta Cryst. A39, 876-881'
_refine_ls_abs_structure_Flack 0.00(4)
_refine_ls_extinction_method none
_refine_ls_goodness_of_fit_ref 0.742
_refine_ls_hydrogen_treatment mixed
_refine_ls_matrix_type full
_refine_ls_number_parameters 188
_refine_ls_number_reflns 2045
_refine_ls_number_restraints 1
_refine_ls_restrained_S_all 0.742
_refine_ls_R_factor_all 0.0393
_refine_ls_R_factor_gt 0.0393
_refine_ls_shift/su_max 0.001
_refine_ls_shift/su_mean 0.000
_refine_ls_structure_factor_coef Fsqd
_refine_ls_weighting_details 'calc w=1/[\s^2^(Fo^2^)+(0.1000P)^2^+0.0000P] where P=(Fo^2^+2Fc^2^)/3'
_refine_ls_weighting_scheme calc
_refine_ls_wR_factor_gt 0.1132
_refine_ls_wR_factor_ref 0.1132
_reflns_number_gt 2045
_reflns_number_total 2045
_reflns_threshold_expression >2sigma(I)
_cod_data_source_file om3001263_si_002.cif
_cod_data_source_block Td[(OC)3W-W(CO)3][W(CO)3Bn]
_cod_original_sg_symbol_H-M Pn21a
_cod_database_code 4078113

loop_
_symmetry_equiv_pos_as_xyz
'x, y, z'
'-x+1/2, y+1/2, z+1/2'
'-x, y+1/2, -z'
'x+1/2, y, -z+1/2'

loop_
_atom_site_label
_atom_site_type_symbol
_atom_site_fract_x
_atom_site_fract_y
_atom_site_fract_z
_atom_site_U_iso_or_equiv
_atom_site_adp_type
_atom_site_occupancy
_atom_site_symmetry_multiplicity
_atom_site_calc_flag
_atom_site_refinement_flags
W1 W 0.87214(3) 0.49998(9) -0.19601(9) 0.0238(3) Uani 1 1 d .
O1 O 0.9011(9) 0.479(3) -0.509(3) 0.077(8) Uiso 1 1 d .
C1 C 0.8882(9) 0.481(3) -0.392(3) 0.045(7) Uiso 1 1 d .
W2 W 0.88719(3) 0.92054(8) 0.18000(10) 0.0236(3) Uani 1 1 d .
O2 O 0.7825(9) 0.584(3) -0.356(3) 0.074(7) Uiso 1 1 d .
C2 C 0.8165(9) 0.554(3) -0.295(3) 0.032(6) Uiso 1 1 d .
W3 W 0.79842(3) 0.45778(10) 0.05722(11) 0.0250(3) Uani 1 1 d .
O3 O 0.8720(10) 0.202(3) -0.230(3) 0.086(9) Uiso 1 1 d .
C3 C 0.8705(12) 0.314(4) -0.221(4) 0.052(8) Uiso 1 1 d .
O4 O 0.9847(8) 0.797(2) 0.181(2) 0.059(6) Uiso 1 1 d .
C4 C 0.9492(10) 0.845(3) 0.184(3) 0.038(6) Uiso 1 1 d .
O5 O 0.9432(9) 1.151(3) 0.049(3) 0.073(7) Uiso 1 1 d .
C5 C 0.9233(10) 1.064(3) 0.101(3) 0.041(7) Uiso 1 1 d .
O6 O 0.8723(9) 1.141(3) 0.398(3) 0.068(7) Uiso 1 1 d .
C6 C 0.8805(8) 1.056(3) 0.316(2) 0.030(6) Uiso 1 1 d .
O7 O 0.7797(9) 0.209(3) -0.114(2) 0.062(6) Uiso 1 1 d .
C7 C 0.7870(10) 0.307(3) -0.061(3) 0.037(6) Uiso 1 1 d .
O8 O 0.7454(8) 0.677(3) -0.097(3) 0.063(6) Uiso 1 1 d .
C8 C 0.7655(12) 0.592(3) -0.043(3) 0.055(8) Uiso 1 1 d .
O9 O 0.6977(8) 0.393(3) 0.143(3) 0.071(7) Uiso 1 1 d .
C9 C 0.7353(10) 0.416(3) 0.112(3) 0.043(6) Uiso 1 1 d .
C11 C 0.8943(8) 0.674(2) -0.058(2) 0.022(5) Uiso 1 1 d .
C12 C 0.9233(7) 0.672(2) -0.170(2) 0.016(4) Uiso 1 1 d .
H12 H 0.9252 0.7373 -0.2362 0.019 Uiso 1 1 calc R
C13 C 0.9499(9) 0.560(3) -0.170(3) 0.031(6) Uiso 1 1 d .
H13 H 0.9722 0.5391 -0.2360 0.037 Uiso 1 1 calc R
C14 C 0.9368(8) 0.480(3) -0.050(2) 0.030(5) Uiso 1 1 d .
H14 H 0.9478 0.3993 -0.0234 0.036 Uiso 1 1 calc R
C15 C 0.9024(8) 0.558(3) 0.016(2) 0.028(5) Uiso 1 1 d .
C16 C 0.8703(7) 0.521(2) 0.134(2) 0.017(4) Uiso 1 1 d .
C17 C 0.8619(9) 0.406(3) 0.201(2) 0.033(6) Uiso 1 1 d .
H17 H 0.8802 0.3333 0.1925 0.039 Uiso 1 1 calc R
C18 C 0.8214(7) 0.414(2) 0.286(2) 0.024(5) Uiso 1 1 d .
H18 H 0.8069 0.3479 0.3354 0.029 Uiso 1 1 calc R
C19 C 0.8085(7) 0.548(2) 0.277(2) 0.018(5) Uiso 1 1 d .
H19 H 0.7841 0.5858 0.3233 0.021 Uiso 1 1 calc R
C20 C 0.8386(7) 0.613(2) 0.186(2) 0.018(5) Uiso 1 1 d .
C21 C 0.8377(7) 0.745(2) 0.127(2) 0.015(4) Uiso 1 1 d .
C22 C 0.8093(8) 0.855(3) 0.171(3) 0.028(5) Uiso 1 1 d .
H22 H 0.7903 0.8636 0.2485 0.034 Uiso 1 1 calc R
C23 C 0.8199(8) 0.950(3) 0.054(2) 0.033(5) Uiso 1 1 d .
H23 H 0.8073 1.0321 0.0449 0.040 Uiso 1 1 calc R
C24 C 0.8530(7) 0.892(2) -0.041(2) 0.020(5) Uiso 1 1 d .
H24 H 0.8641 0.9313 -0.1219 0.024 Uiso 1 1 calc R
C25 C 0.8651(7) 0.777(2) 0.003(2) 0.018(4) Uiso 1 1 d .
C26 C 0.8934(8) 0.810(3) 0.397(2) 0.028(5) Uiso 1 1 d .
H26A H 0.8649 0.8230 0.4473 0.033 Uiso 1 1 calc R
H26B H 0.8957 0.7188 0.3771 0.033 Uiso 1 1 calc R
C31 C 0.9715(10) 0.772(3) 0.501(3) 0.045(7) Uiso 1 1 d .
H31 H 0.9746 0.7010 0.4435 0.054 Uiso 1 1 calc R
C32 C 1.0053(10) 0.804(3) 0.590(3) 0.045(7) Uiso 1 1 d .
H32 H 1.0319 0.7547 0.5878 0.054 Uiso 1 1 calc R
C33 C 1.0033(13) 0.900(4) 0.680(4) 0.074(11) Uiso 1 1 d .
H33 H 1.0281 0.9171 0.7379 0.089 Uiso 1 1 calc R
C34 C 0.9628(12) 0.979(4) 0.687(4) 0.067(10) Uiso 1 1 d .
H34 H 0.9599 1.0462 0.7496 0.080 Uiso 1 1 calc R
C35 C 0.9287(11) 0.947(4) 0.594(3) 0.059(8) Uiso 1 1 d .
H35 H 0.9017 0.9948 0.5952 0.071 Uiso 1 1 calc R
C36 C 0.9326(8) 0.845(2) 0.496(2) 0.022(5) Uiso 1 1 d .

loop_
_atom_site_aniso_label
_atom_site_aniso_U_11
_atom_site_aniso_U_22
_atom_site_aniso_U_33
_atom_site_aniso_U_23
_atom_site_aniso_U_13
_atom_site_aniso_U_12
W1 0.0182(5) 0.0235(5) 0.0297(5) 0.0018(4) -0.0045(4) -0.0009(4)
W2 0.0206(5) 0.0161(5) 0.0340(5) 0.0037(4) 0.0023(4) 0.0004(4)
W3 0.0085(4) 0.0256(5) 0.0410(5) 0.0108(5) -0.0048(4) -0.0040(3)

loop_
_atom_type_symbol
_atom_type_description
_atom_type_scat_dispersion_real
_atom_type_scat_dispersion_imag
_atom_type_scat_source
C C 0.0033 0.0016 'International Tables Vol C Tables 4.2.6.8 and 6.1.1.4'
H H 0.0000 0.0000 'International Tables Vol C Tables 4.2.6.8 and 6.1.1.4'
O O 0.0106 0.0060 'International Tables Vol C Tables 4.2.6.8 and 6.1.1.4'
W W -0.8490 6.8722 'International Tables Vol C Tables 4.2.6.8 and 6.1.1.4'

loop_
_geom_angle_atom_site_label_1
_geom_angle_atom_site_label_2
_geom_angle_atom_site_label_3
_geom_angle
C1 W1 C3 77.7(14)
C1 W1 C2 76.2(11)
C3 W1 C2 101.7(13)
C1 W1 C15 142.0(10)
C3 W1 C15 112.3(12)
C2 W1 C15 132.1(10)
C1 W1 C11 124.0(11)
C3 W1 C11 147.7(12)
C2 W1 C11 106.5(10)
C15 W1 C11 35.7(9)
C1 W1 C12 91.5(10)
C3 W1 C12 141.8(12)
C2 W1 C12 111.2(9)
C15 W1 C12 57.3(8)
C11 W1 C12 34.0(8)
C1 W1 C14 111.9(10)
C3 W1 C14 90.2(12)
C2 W1 C14 167.0(10)
C15 W1 C14 36.0(9)
C11 W1 C14 60.7(9)
C12 W1 C14 59.7(8)
C1 W1 C13 84.0(10)
C3 W1 C13 107.2(12)
C2 W1 C13 140.3(10)
C15 W1 C13 58.1(9)
C11 W1 C13 58.1(9)
C12 W1 C13 34.7(9)
C14 W1 C13 36.4(8)
C1 W1 W3 149.5(8)
C3 W1 W3 86.7(10)
C2 W1 W3 81.5(7)
C15 W1 W3 68.3(6)
C11 W1 W3 82.2(6)
C12 W1 W3 116.1(5)
C14 W1 W3 94.1(6)
C13 W1 W3 126.0(6)
O1 C1 W1 174(3)
C6 W2 C4 111.6(11)
C6 W2 C5 76.4(11)
C4 W2 C5 79.5(12)
C6 W2 C23 99.8(10)
C4 W2 C23 146.8(10)
C5 W2 C23 98.7(11)
C6 W2 C25 157.6(9)
C4 W2 C25 90.7(10)
C5 W2 C25 110.4(10)
C23 W2 C25 58.6(9)
C6 W2 C24 131.1(9)
C4 W2 C24 110.8(9)
C5 W2 C24 88.5(10)
C23 W2 C24 36.3(8)
C25 W2 C24 32.6(8)
C6 W2 C22 97.9(10)
C4 W2 C22 139.9(11)
C5 W2 C22 135.6(10)
C23 W2 C22 38.0(9)
C25 W2 C22 62.0(8)
C24 W2 C22 61.9(8)
C6 W2 C21 129.9(9)
C4 W2 C21 104.9(10)
C5 W2 C21 145.0(10)
C23 W2 C21 58.5(9)
C25 W2 C21 36.2(7)
C24 W2 C21 57.1(7)
C22 W2 C21 36.0(8)
C6 W2 C26 76.4(10)
C4 W2 C26 73.9(10)
C5 W2 C26 131.0(10)
C23 W2 C26 125.6(9)
C25 W2 C26 110.2(8)
C24 W2 C26 139.2(8)
C22 W2 C26 88.0(8)
C21 W2 C26 82.3(8)
O2 C2 W1 179(3)
C8 W3 C7 101.7(13)
C8 W3 C9 80.1(14)
C7 W3 C9 79.4(12)
C8 W3 C16 113.6(12)
C7 W3 C16 124.3(10)
C9 W3 C16 145.9(9)
C8 W3 C19 102.7(11)
C7 W3 C19 150.2(10)
C9 W3 C19 88.2(10)
C16 W3 C19 58.9(7)
C8 W3 C18 138.0(12)
C7 W3 C18 115.8(10)
C9 W3 C18 88.6(10)
C16 W3 C18 60.0(8)
C19 W3 C18 36.2(8)
C8 W3 C20 90.7(12)
C7 W3 C20 159.8(10)
C9 W3 C20 118.8(10)
C16 W3 C20 35.6(8)
C19 W3 C20 35.2(7)
C18 W3 C20 59.9(8)
C8 W3 C17 146.5(13)
C7 W3 C17 106.9(11)
C9 W3 C17 121.9(10)
C16 W3 C17 34.1(9)
C19 W3 C17 57.6(8)
C18 W3 C17 35.6(8)
C20 W3 C17 57.2(9)
C8 W3 W1 82.1(10)
C7 W3 W1 77.8(8)
C9 W3 W1 147.5(8)
C16 W3 W1 66.6(5)
C19 W3 W1 122.3(5)
C18 W3 W1 122.3(5)
C20 W3 W1 88.3(5)
C17 W3 W1 87.0(6)
O3 C3 W1 175(3)
O4 C4 W2 177(3)
O5 C5 W2 177(3)
O6 C6 W2 174(2)
O7 C7 W3 171(3)
O8 C8 W3 177(3)
O9 C9 W3 179(3)
C12 C11 C15 106(2)
C12 C11 C25 132(2)
C15 C11 C25 120(2)
C12 C11 W1 73.6(13)
C15 C11 W1 71.0(13)
C25 C11 W1 128.5(15)
C11 C12 C13 111(2)
C11 C12 W1 72.4(13)
C13 C12 W1 73.5(14)
C11 C12 H12 124.5
C13 C12 H12 124.5
W1 C12 H12 121.1
C12 C13 C14 109(2)
C12 C13 W1 71.8(13)
C14 C13 W1 71.5(13)
C12 C13 H13 125.6
C14 C13 H13 125.6
W1 C13 H13 122.6
C15 C14 C13 102(2)
C15 C14 W1 69.7(13)
C13 C14 W1 72.1(13)
C15 C14 H14 129.0
C13 C14 H14 129.0
W1 C14 H14 121.3
C11 C15 C14 112(2)
C11 C15 C16 119(2)
C14 C15 C16 128(2)
C11 C15 W1 73.4(13)
C14 C15 W1 74.3(14)
C16 C15 W1 110.8(15)
C17 C16 C20 107.6(18)
C17 C16 C15 133(2)
C20 C16 C15 119(2)
C17 C16 W3 75.1(14)
C20 C16 W3 73.3(12)
C15 C16 W3 113.2(14)
C16 C17 C18 112(2)
C16 C17 W3 70.8(13)
C18 C17 W3 71.1(13)
C16 C17 H17 124.2
C18 C17 H17 124.2
W3 C17 H17 125.5
C17 C18 C19 103(2)
C17 C18 W3 73.3(13)
C19 C18 W3 71.1(13)
C17 C18 H18 128.5
C19 C18 H18 128.5
W3 C18 H18 119.4
C20 C19 C18 110(2)
C20 C19 W3 73.3(12)
C18 C19 W3 72.7(13)
C20 C19 H19 125.0
C18 C19 H19 125.0
W3 C19 H19 120.7
C19 C20 C16 107.3(19)
C19 C20 C21 132(2)
C16 C20 C21 120.1(18)
C19 C20 W3 71.5(12)
C16 C20 W3 71.1(12)
C21 C20 W3 115.3(14)
C22 C21 C25 112(2)
C22 C21 C20 128.0(19)
C25 C21 C20 120.1(19)
C22 C21 W2 71.8(13)
C25 C21 W2 70.9(12)
C20 C21 W2 127.9(14)
C21 C22 C23 100(2)
C21 C22 W2 72.2(12)
C23 C22 W2 69.3(13)
C21 C22 H22 130.0
C23 C22 H22 130.0
W2 C22 H22 120.9
C24 C23 C22 109(2)
C24 C23 W2 73.3(13)
C22 C23 W2 72.7(14)
C24 C23 H23 125.5
C22 C23 H23 125.5
W2 C23 H23 120.3
C25 C24 C23 110(2)
C25 C24 W2 73.2(13)
C23 C24 W2 70.5(13)
C25 C24 H24 124.8
C23 C24 H24 124.8
W2 C24 H24 123.2
C24 C25 C21 108(2)
C24 C25 C11 133(2)
C21 C25 C11 118(2)
C24 C25 W2 74.2(14)
C21 C25 W2 72.9(12)
C11 C25 W2 125.8(15)
C36 C26 W2 119.0(16)
C36 C26 H26A 107.6
W2 C26 H26A 107.6
C36 C26 H26B 107.6
W2 C26 H26B 107.6
H26A C26 H26B 107.0
C32 C31 C36 120(3)
C32 C31 H31 120.0
C36 C31 H31 120.0
C33 C32 C31 124(3)
C33 C32 H32 117.8
C31 C32 H32 117.8
C32 C33 C34 120(4)
C32 C33 H33 120.2
C34 C33 H33 120.2
C35 C34 C33 115(4)
C35 C34 H34 122.3
C33 C34 H34 122.3
C34 C35 C36 123(3)
C34 C35 H35 118.4
C36 C35 H35 118.4
C31 C36 C35 117(2)
C31 C36 C26 121(2)
C35 C36 C26 122(2)

loop_
_geom_bond_atom_site_label_1
_geom_bond_atom_site_label_2
_geom_bond_distance
W1 C1 1.95(3)
W1 C3 1.95(4)
W1 C2 1.96(3)
W1 C15 2.30(2)
W1 C11 2.33(2)
W1 C12 2.35(2)
W1 C14 2.36(2)
W1 C13 2.37(3)
W1 W3 3.276(2)
O1 C1 1.19(3)
W2 C6 1.93(3)
W2 C4 1.97(3)
W2 C5 1.98(3)
W2 C23 2.33(2)
W2 C25 2.35(2)
W2 C24 2.37(2)
W2 C22 2.38(2)
W2 C21 2.38(2)
W2 C26 2.39(2)
O2 C2 1.20(4)
W3 C8 1.95(4)
W3 C7 1.96(3)
W3 C9 1.96(3)
W3 C16 2.32(2)
W3 C19 2.32(2)
W3 C18 2.34(2)
W3 C20 2.35(2)
W3 C17 2.37(2)
O3 C3 1.17(5)
O4 C4 1.15(4)
O5 C5 1.18(4)
O6 C6 1.21(4)
O7 C7 1.16(4)
O8 C8 1.18(4)
O9 C9 1.16(3)
C11 C12 1.37(3)
C11 C15 1.42(3)
C11 C25 1.49(3)
C12 C13 1.40(3)
C12 H12 0.9300
C13 C14 1.48(3)
C13 H13 0.9300
C14 C15 1.44(3)
C14 H14 0.9300
C15 C16 1.52(3)
C16 C17 1.38(4)
C16 C20 1.42(3)
C17 C18 1.44(3)
C17 H17 0.9300
C18 C19 1.45(3)
C18 H18 0.9300
C19 C20 1.41(3)
C19 H19 0.9300
C20 C21 1.48(3)
C21 C22 1.47(3)
C21 C25 1.47(3)
C22 C23 1.53(4)
C22 H22 0.9300
C23 C24 1.46(3)
C23 H23 0.9300
C24 C25 1.32(3)
C24 H24 0.9300
C26 C36 1.53(3)
C26 H26A 0.9700
C26 H26B 0.9700
C31 C32 1.34(4)
C31 C36 1.36(4)
C31 H31 0.9300
C32 C33 1.32(5)
C32 H32 0.9300
C33 C34 1.44(5)
C33 H33 0.9300
C34 C35 1.38(5)
C34 H34 0.9300
C35 C36 1.42(4)
C35 H35 0.9300
